data_4130212
loop_
_publ_author_name
'Fujikawa, Takao'
'Segawa, Yasutomo'
'Itami, Kenichiro'

_publ_section_title
;
 Synthesis and Structural Features of Quadruple Helicenes: Highly
 Distorted \p Systems Enabled by Accumulation of Helical Repulsions.
;
_journal_issue 10
_journal_name_full 'Journal of the American Chemical Society'
_journal_page_first 3587
_journal_page_last 3595
_journal_paper_doi 10.1021/jacs.6b01303
_journal_volume 138
_journal_year 2016
_chemical_formula_sum 'C66 H56 S4'
_chemical_formula_weight 977.35
_space_group_IT_number 14
_space_group_name_Hall '-P 2yn'
_space_group_name_H-M_alt 'P 1 21/n 1'
_symmetry_cell_setting monoclinic
_symmetry_space_group_name_H-M 'P 1 21/n 1'
_atom_sites_solution_hydrogens geom
_atom_sites_solution_primary direct
_atom_sites_solution_secondary difmap
_audit_creation_method SHELXL-97
_cell_angle_alpha 90.00
_cell_angle_beta 106.951(2)
_cell_angle_gamma 90.00
_cell_formula_units_Z 4
_cell_length_a 17.2313(19)
_cell_length_b 12.0935(11)
_cell_length_c 25.119(3)
_cell_measurement_reflns_used 8804
_cell_measurement_temperature 123(2)
_cell_measurement_theta_max 25.4
_cell_measurement_theta_min 3.1
_cell_volume 5007.1(9)
_computing_cell_refinement 'RIGAKU CrystalClear'
_computing_data_collection 'RIGAKU CrystalClear'
_computing_data_reduction 'RIGAKU CrystalClear'
_computing_molecular_graphics ORTEP-III
_computing_structure_refinement 'SHELXL-97 (Sheldrick, 1997)'
_computing_structure_solution SIR-97
_diffrn_ambient_temperature 123(2)
_diffrn_measured_fraction_theta_full 0.996
_diffrn_measured_fraction_theta_max 0.996
_diffrn_measurement_device_type
;
PILATUS 200K with MicroMax-007
;
_diffrn_measurement_method 'profile data from \w-scans'
_diffrn_radiation_monochromator graphite
_diffrn_radiation_source 'fine-focus sealed tube'
_diffrn_radiation_type MoK\a
_diffrn_radiation_wavelength 0.71075
_diffrn_reflns_av_R_equivalents 0.0438
_diffrn_reflns_av_sigmaI/netI 0.0279
_diffrn_reflns_limit_h_max 20
_diffrn_reflns_limit_h_min -20
_diffrn_reflns_limit_k_max 14
_diffrn_reflns_limit_k_min -14
_diffrn_reflns_limit_l_max 29
_diffrn_reflns_limit_l_min -29
_diffrn_reflns_number 67832
_diffrn_reflns_theta_full 25.00
_diffrn_reflns_theta_max 25.00
_diffrn_reflns_theta_min 3.05
_exptl_absorpt_coefficient_mu 0.233
_exptl_absorpt_correction_T_max 0.9884
_exptl_absorpt_correction_T_min 0.9548
_exptl_absorpt_correction_type multi-scan
_exptl_absorpt_process_details 'Jacobson, R. (1998) Private communication'
_exptl_crystal_colour Colorless
_exptl_crystal_density_diffrn 1.297
_exptl_crystal_density_method 'not measured'
_exptl_crystal_description Block
_exptl_crystal_F_000 2064
_exptl_crystal_size_max 0.20
_exptl_crystal_size_mid 0.05
_exptl_crystal_size_min 0.05
_refine_diff_density_max 1.065
_refine_diff_density_min -0.772
_refine_diff_density_rms 0.057
_refine_ls_extinction_method none
_refine_ls_goodness_of_fit_ref 1.058
_refine_ls_hydrogen_treatment constr
_refine_ls_matrix_type full
_refine_ls_number_parameters 680
_refine_ls_number_reflns 8788
_refine_ls_number_restraints 90
_refine_ls_restrained_S_all 1.117
_refine_ls_R_factor_all 0.0676
_refine_ls_R_factor_gt 0.0472
_refine_ls_shift/su_max 0.001
_refine_ls_shift/su_mean 0.000
_refine_ls_structure_factor_coef Fsqd
_refine_ls_weighting_details 'calc w=1/[\s^2^(Fo^2^)+(0.0520P)^2^+6.7181P] where P=(Fo^2^+2Fc^2^)/3'
_refine_ls_weighting_scheme calc
_refine_ls_wR_factor_gt 0.1124
_refine_ls_wR_factor_ref 0.1275
_reflns_number_gt 6847
_reflns_number_total 8788
_reflns_threshold_expression >2sigma(I)
_cod_data_source_file ja6b01303_si_002.cif
_cod_data_source_block QH-B
_cod_depositor_comments
;
The following automatic conversions were performed:

data name '_atom_site_symetry_multiplicity' was replaced with
'_atom_site_symmetry_multiplicity' as specified in the replacement
file
'/home/saulius/struct/COD-crude-data/automatic-downloads/DataCite-retrospective/ACS/depositions/lib/lists/replacement-tags.lst'.

Automatic conversion script
Id: cif_correct_tags 6909 2019-04-08 15:41:33Z antanas 

The following automatic conversions were performed:

data item '_exptl_absorpt_correction_type' value 'Multi-scan' was
changed to 'multi-scan' in accordance with the
/home/saulius/struct/COD-crude-data/automatic-downloads/DataCite-retrospective/ACS/depositions/lib/dictionaries/cif_core.dic
dictionary named 'cif_core.dic' version 2.4.2 last updated on
2011-04-26.

Automatic conversion script
Id: cif_fix_values 6909 2019-04-08 15:41:33Z antanas 
;
_cod_original_sg_symbol_H-M P21/n
_cod_database_code 4130212

loop_
_symmetry_equiv_pos_as_xyz
'x, y, z'
'-x+1/2, y+1/2, -z+1/2'
'-x, -y, -z'
'x-1/2, -y-1/2, z-1/2'

loop_
_atom_site_label
_atom_site_type_symbol
_atom_site_fract_x
_atom_site_fract_y
_atom_site_fract_z
_atom_site_U_iso_or_equiv
_atom_site_adp_type
_atom_site_occupancy
_atom_site_symmetry_multiplicity
_atom_site_calc_flag
_atom_site_refinement_flags
_atom_site_disorder_assembly
_atom_site_disorder_group
C1 C 0.79682(15) 0.8515(2) 0.58711(10) 0.0196(6) Uani 1 1 d . . .
C2 C 0.80677(15) 0.8166(2) 0.64405(10) 0.0206(6) Uani 1 1 d . . .
C3 C 0.78507(15) 0.7097(2) 0.65750(11) 0.0242(6) Uani 1 1 d . . .
H1 H 0.7650 0.6576 0.6284 0.029 Uiso 1 1 calc R . .
C4 C 0.79217(17) 0.6793(3) 0.71099(12) 0.0287(6) Uani 1 1 d . . .
H2 H 0.7771 0.6068 0.7187 0.034 Uiso 1 1 calc R . .
C5 C 0.82155(18) 0.7545(3) 0.75451(12) 0.0331(7) Uani 1 1 d . . .
H3 H 0.8291 0.7319 0.7919 0.040 Uiso 1 1 calc R . .
C6 C 0.83955(17) 0.8610(2) 0.74331(11) 0.0257(6) Uani 1 1 d . . .
H4 H 0.8573 0.9127 0.7728 0.031 Uiso 1 1 calc R . .
C7 C 0.83169(15) 0.8942(2) 0.68779(11) 0.0229(6) Uani 1 1 d . . .
C8 C 0.84231(16) 1.0053(2) 0.67308(11) 0.0233(6) Uani 1 1 d . . .
S1 S 0.86833(5) 1.11196(6) 0.72082(3) 0.02990(19) Uani 1 1 d . . .
C9 C 0.85131(17) 1.2099(2) 0.66824(12) 0.0277(6) Uani 1 1 d . . .
C10 C 0.82829(16) 1.1622(2) 0.61693(11) 0.0237(6) Uani 1 1 d . . .
H5 H 0.8161 1.2032 0.5832 0.028 Uiso 1 1 calc R . .
C11 C 0.82419(15) 1.0434(2) 0.61876(11) 0.0214(6) Uani 1 1 d . . .
C12 C 0.79977(15) 0.9636(2) 0.57391(10) 0.0194(5) Uani 1 1 d . . .
C13 C 0.76213(15) 0.9977(2) 0.51652(10) 0.0191(5) Uani 1 1 d . . .
C14 C 0.78028(15) 1.0929(2) 0.48711(10) 0.0192(5) Uani 1 1 d . . .
C15 C 0.86329(16) 1.1302(2) 0.49765(11) 0.0211(6) Uani 1 1 d . . .
C16 C 0.93558(16) 1.0921(2) 0.53833(11) 0.0246(6) Uani 1 1 d . . .
H6 H 0.9350 1.0394 0.5663 0.030 Uiso 1 1 calc R . .
C17 C 1.00444(17) 1.1383(2) 0.53314(12) 0.0284(7) Uani 1 1 d . A .
S2 S 0.98468(4) 1.23166(6) 0.47825(3) 0.03101(19) Uani 1 1 d . . .
C18 C 0.88148(16) 1.2060(2) 0.46158(11) 0.0235(6) Uani 1 1 d . . .
C19 C 0.82375(16) 1.2437(2) 0.41194(11) 0.0236(6) Uani 1 1 d . . .
C20 C 0.84497(18) 1.3152(2) 0.37381(12) 0.0302(7) Uani 1 1 d . . .
H7 H 0.8972 1.3482 0.3836 0.036 Uiso 1 1 calc R . .
C21 C 0.7912(2) 1.3372(3) 0.32312(13) 0.0358(7) Uani 1 1 d . . .
H8 H 0.8053 1.3874 0.2983 0.043 Uiso 1 1 calc R . .
C22 C 0.71546(19) 1.2858(3) 0.30787(12) 0.0336(7) Uani 1 1 d . . .
H9 H 0.6795 1.2972 0.2717 0.040 Uiso 1 1 calc R . .
C23 C 0.69255(18) 1.2190(2) 0.34455(11) 0.0275(6) Uani 1 1 d . . .
H10 H 0.6409 1.1844 0.3332 0.033 Uiso 1 1 calc R . .
C24 C 0.74418(16) 1.2002(2) 0.39930(11) 0.0217(6) Uani 1 1 d . . .
C25 C 0.72101(16) 1.1310(2) 0.43945(11) 0.0207(6) Uani 1 1 d . . .
C26 C 0.63828(15) 1.0908(2) 0.43091(10) 0.0196(6) Uani 1 1 d . . .
C27 C 0.56696(16) 1.1592(2) 0.40744(10) 0.0214(6) Uani 1 1 d . . .
C28 C 0.57118(17) 1.2746(2) 0.39976(11) 0.0238(6) Uani 1 1 d . . .
H11 H 0.6226 1.3101 0.4111 0.029 Uiso 1 1 calc R . .
C29 C 0.50356(18) 1.3365(2) 0.37655(12) 0.0289(6) Uani 1 1 d . . .
H12 H 0.5086 1.4137 0.3712 0.035 Uiso 1 1 calc R . .
C30 C 0.42660(17) 1.2868(3) 0.36048(12) 0.0298(7) Uani 1 1 d . . .
H13 H 0.3800 1.3294 0.3426 0.036 Uiso 1 1 calc R . .
C31 C 0.41906(17) 1.1769(2) 0.37063(11) 0.0261(6) Uani 1 1 d . . .
H14 H 0.3667 1.1441 0.3610 0.031 Uiso 1 1 calc R . .
C32 C 0.48829(16) 1.1114(2) 0.39525(11) 0.0229(6) Uani 1 1 d . . .
C33 C 0.48272(16) 1.0006(2) 0.41236(11) 0.0227(6) Uani 1 1 d . . .
S3 S 0.39236(4) 0.93198(6) 0.40750(3) 0.02659(18) Uani 1 1 d . . .
C34 C 0.44395(17) 0.8226(2) 0.44749(11) 0.0251(6) Uani 1 1 d . . .
C35 C 0.52528(16) 0.8386(2) 0.46309(11) 0.0234(6) Uani 1 1 d . . .
H15 H 0.5629 0.7881 0.4858 0.028 Uiso 1 1 calc R . .
C36 C 0.54919(15) 0.9392(2) 0.44207(10) 0.0211(6) Uani 1 1 d . . .
C37 C 0.62985(15) 0.9834(2) 0.44961(10) 0.0198(6) Uani 1 1 d . . .
C38 C 0.70061(15) 0.9276(2) 0.48518(10) 0.0191(5) Uani 1 1 d . . .
C39 C 0.71678(15) 0.8094(2) 0.49216(10) 0.0188(5) Uani 1 1 d . . .
C40 C 0.68807(16) 0.7315(2) 0.44686(11) 0.0215(6) Uani 1 1 d . . .
C41 C 0.63110(17) 0.7463(2) 0.39253(11) 0.0271(6) Uani 1 1 d . . .
H16 H 0.6043 0.8144 0.3802 0.033 Uiso 1 1 calc R . .
C42 C 0.61943(19) 0.6540(3) 0.36070(12) 0.0321(7) Uani 1 1 d . . .
S4 S 0.67931(5) 0.54496(6) 0.39461(3) 0.0338(2) Uani 1 1 d . . .
C43 C 0.72042(17) 0.6254(2) 0.45292(11) 0.0240(6) Uani 1 1 d . . .
C44 C 0.78494(17) 0.5903(2) 0.49916(11) 0.0251(6) Uani 1 1 d . . .
C45 C 0.82342(19) 0.4858(2) 0.50108(12) 0.0321(7) Uani 1 1 d . . .
H17 H 0.8028 0.4338 0.4720 0.039 Uiso 1 1 calc R . .
C46 C 0.8897(2) 0.4595(3) 0.54422(14) 0.0387(8) Uani 1 1 d . . .
H18 H 0.9141 0.3888 0.5457 0.046 Uiso 1 1 calc R . .
C47 C 0.92173(19) 0.5367(3) 0.58629(13) 0.0326(7) Uani 1 1 d . . .
H19 H 0.9693 0.5192 0.6154 0.039 Uiso 1 1 calc R . .
C48 C 0.88507(17) 0.6372(2) 0.58591(12) 0.0262(6) Uani 1 1 d . . .
H20 H 0.9078 0.6885 0.6149 0.031 Uiso 1 1 calc R . .
C49 C 0.81390(16) 0.6665(2) 0.54319(11) 0.0218(6) Uani 1 1 d . . .
C50 C 0.77463(15) 0.7734(2) 0.54086(10) 0.0194(5) Uani 1 1 d . . .
C51 C 0.86104(19) 1.3300(2) 0.68370(12) 0.0326(7) Uani 1 1 d . . .
H21 H 0.8201 1.3499 0.7027 0.039 Uiso 1 1 calc R . .
H22 H 0.8494 1.3743 0.6491 0.039 Uiso 1 1 calc R . .
C52 C 0.94482(19) 1.3620(2) 0.72125(13) 0.0348(7) Uani 1 1 d . . .
H23 H 0.9854 1.3520 0.7007 0.042 Uiso 1 1 calc R . .
H24 H 0.9598 1.3124 0.7540 0.042 Uiso 1 1 calc R . .
C53 C 0.9468(2) 1.4821(3) 0.74088(14) 0.0466(9) Uani 1 1 d . . .
H25 H 0.9254 1.5301 0.7079 0.056 Uiso 1 1 calc R . .
H26 H 0.9102 1.4894 0.7646 0.056 Uiso 1 1 calc R . .
C54 C 1.0302(3) 1.5230(3) 0.77320(16) 0.0632(12) Uani 1 1 d . . .
H27 H 1.0503 1.4797 0.8074 0.095 Uiso 1 1 calc R . .
H28 H 1.0269 1.6012 0.7827 0.095 Uiso 1 1 calc R . .
H29 H 1.0673 1.5148 0.7504 0.095 Uiso 1 1 calc R . .
C55 C 1.09048(17) 1.1186(3) 0.56766(13) 0.0370(8) Uani 1 1 d D . .
H30 H 1.1211 1.0880 0.5432 0.044 Uiso 0.781(6) 1 calc PR A 1
H31 H 1.0903 1.0618 0.5960 0.044 Uiso 0.781(6) 1 calc PR A 1
H32 H 1.1286 1.1353 0.5459 0.044 Uiso 0.219(6) 1 calc PR A 2
H33 H 1.0981 1.0406 0.5801 0.044 Uiso 0.219(6) 1 calc PR A 2
C56 C 1.1349(3) 1.2191(3) 0.59694(18) 0.0337(11) Uani 0.781(6) 1 d PD A 1
H34 H 1.1375 1.2750 0.5687 0.040 Uiso 0.781(6) 1 calc PR A 1
H35 H 1.1913 1.1978 0.6173 0.040 Uiso 0.781(6) 1 calc PR A 1
C57 C 1.0954(2) 1.2708(4) 0.63779(17) 0.0357(11) Uani 0.781(6) 1 d PD A 1
H36 H 1.0383 1.2895 0.6180 0.043 Uiso 0.781(6) 1 calc PR A 1
H37 H 1.0953 1.2165 0.6673 0.043 Uiso 0.781(6) 1 calc PR A 1
C58 C 1.1395(3) 1.3744(4) 0.6643(2) 0.0528(14) Uani 0.781(6) 1 d PD A 1
H38 H 1.1125 1.4052 0.6903 0.079 Uiso 0.781(6) 1 calc PR A 1
H39 H 1.1387 1.4290 0.6353 0.079 Uiso 0.781(6) 1 calc PR A 1
H40 H 1.1958 1.3560 0.6844 0.079 Uiso 0.781(6) 1 calc PR A 1
C59 C 1.1052(8) 1.1979(15) 0.6186(6) 0.052(5) Uani 0.219(6) 1 d PD A 2
H41 H 1.0842 1.2723 0.6055 0.063 Uiso 0.219(6) 1 calc PR A 2
H42 H 1.0748 1.1705 0.6439 0.063 Uiso 0.219(6) 1 calc PR A 2
C60 C 1.1954(8) 1.2067(14) 0.6508(6) 0.063(6) Uani 0.219(6) 1 d PD A 2
H43 H 1.2014 1.2523 0.6845 0.076 Uiso 0.219(6) 1 calc PR A 2
H44 H 1.2243 1.2446 0.6273 0.076 Uiso 0.219(6) 1 calc PR A 2
C61 C 1.2346(9) 1.0935(15) 0.6682(7) 0.067(7) Uani 0.219(6) 1 d PD A 2
H45 H 1.2928 1.1031 0.6863 0.101 Uiso 0.219(6) 1 calc PR A 2
H46 H 1.2267 1.0467 0.6351 0.101 Uiso 0.219(6) 1 calc PR A 2
H47 H 1.2095 1.0583 0.6942 0.101 Uiso 0.219(6) 1 calc PR A 2
C62 C 0.39890(17) 0.7225(2) 0.45751(12) 0.0275(6) Uani 1 1 d . . .
H48 H 0.3498 0.7463 0.4672 0.033 Uiso 1 1 calc R . .
H49 H 0.4337 0.6806 0.4895 0.033 Uiso 1 1 calc R . .
C63 C 0.3741(2) 0.6473(3) 0.40673(12) 0.0340(7) Uani 1 1 d . . .
H50 H 0.4230 0.6293 0.3953 0.041 Uiso 1 1 calc R . .
H51 H 0.3362 0.6882 0.3757 0.041 Uiso 1 1 calc R . .
C64 C 0.3337(2) 0.5397(3) 0.41597(13) 0.0368(7) Uani 1 1 d . . .
H52 H 0.2841 0.5575 0.4265 0.044 Uiso 1 1 calc R . .
H53 H 0.3170 0.4981 0.3805 0.044 Uiso 1 1 calc R . .
C65 C 0.38786(19) 0.4660(3) 0.46071(13) 0.0346(7) Uani 1 1 d . . .
H54 H 0.4407 0.4575 0.4539 0.052 Uiso 1 1 calc R . .
H55 H 0.3624 0.3933 0.4598 0.052 Uiso 1 1 calc R . .
H56 H 0.3954 0.4999 0.4973 0.052 Uiso 1 1 calc R . .
C66 C 0.5650(2) 0.6388(3) 0.30245(13) 0.0517(10) Uani 1 1 d DU B .
H57 H 0.5347 0.5686 0.3006 0.062 Uiso 1 1 calc R . .
H58 H 0.5249 0.6997 0.2937 0.062 Uiso 1 1 calc R . .
C67 C 0.6091(5) 0.6365(7) 0.2594(2) 0.137(3) Uani 1 1 d DU . .
H59 H 0.5752 0.6715 0.2248 0.165 Uiso 0.343(7) 1 calc PR B 1
H60 H 0.6600 0.6794 0.2728 0.165 Uiso 0.343(7) 1 calc PR B 1
H61 H 0.6648 0.6102 0.2780 0.165 Uiso 0.657(7) 1 calc PR B 2
H62 H 0.6138 0.7139 0.2480 0.165 Uiso 0.657(7) 1 calc PR B 2
C68 C 0.5755(6) 0.5660(8) 0.2045(3) 0.120(3) Uani 0.657(7) 1 d PDU B 2
H63 H 0.6181 0.5461 0.1869 0.144 Uiso 0.657(7) 1 calc PR B 2
H64 H 0.5456 0.4992 0.2100 0.144 Uiso 0.657(7) 1 calc PR B 2
C69 C 0.5220(4) 0.6545(7) 0.1749(3) 0.092(3) Uani 0.657(7) 1 d PDU B 2
H65 H 0.4923 0.6291 0.1375 0.138 Uiso 0.657(7) 1 calc PR B 2
H66 H 0.5546 0.7195 0.1722 0.138 Uiso 0.657(7) 1 calc PR B 2
H67 H 0.4835 0.6740 0.1954 0.138 Uiso 0.657(7) 1 calc PR B 2
C70 C 0.6281(8) 0.5223(9) 0.2476(5) 0.076(4) Uani 0.343(7) 1 d PDU B 1
H68 H 0.5778 0.4780 0.2344 0.092 Uiso 0.343(7) 1 calc PR B 1
H69 H 0.6640 0.4871 0.2814 0.092 Uiso 0.343(7) 1 calc PR B 1
C71 C 0.6710(9) 0.5301(12) 0.2020(5) 0.076(4) Uani 0.343(7) 1 d PDU B 1
H70 H 0.6822 0.4555 0.1909 0.113 Uiso 0.343(7) 1 calc PR B 1
H71 H 0.7222 0.5705 0.2164 0.113 Uiso 0.343(7) 1 calc PR B 1
H72 H 0.6361 0.5694 0.1698 0.113 Uiso 0.343(7) 1 calc PR B 1

loop_
_atom_site_aniso_label
_atom_site_aniso_U_11
_atom_site_aniso_U_22
_atom_site_aniso_U_33
_atom_site_aniso_U_23
_atom_site_aniso_U_13
_atom_site_aniso_U_12
C1 0.0146(13) 0.0251(14) 0.0189(13) -0.0020(11) 0.0046(10) -0.0011(11)
C2 0.0142(13) 0.0276(15) 0.0196(13) 0.0002(11) 0.0041(10) 0.0007(11)
C3 0.0182(14) 0.0311(16) 0.0227(14) 0.0023(12) 0.0051(11) -0.0020(12)
C4 0.0270(15) 0.0306(16) 0.0285(15) 0.0051(13) 0.0081(12) -0.0025(12)
C5 0.0348(17) 0.0441(19) 0.0218(15) 0.0053(13) 0.0102(13) 0.0005(14)
C6 0.0269(15) 0.0355(17) 0.0145(13) -0.0028(12) 0.0057(11) -0.0022(12)
C7 0.0178(13) 0.0316(16) 0.0190(13) -0.0016(11) 0.0052(11) -0.0004(11)
C8 0.0194(14) 0.0302(15) 0.0203(14) -0.0067(12) 0.0058(11) -0.0017(12)
S1 0.0377(4) 0.0291(4) 0.0213(4) -0.0076(3) 0.0060(3) -0.0019(3)
C9 0.0230(14) 0.0305(16) 0.0290(15) -0.0059(12) 0.0064(12) 0.0009(12)
C10 0.0216(14) 0.0255(15) 0.0240(14) -0.0046(12) 0.0065(11) -0.0018(11)
C11 0.0147(13) 0.0272(15) 0.0222(14) -0.0040(11) 0.0054(11) -0.0026(11)
C12 0.0145(13) 0.0247(14) 0.0191(13) -0.0036(11) 0.0051(10) -0.0004(11)
C13 0.0162(13) 0.0215(13) 0.0209(13) -0.0038(11) 0.0074(11) 0.0002(11)
C14 0.0205(13) 0.0194(13) 0.0192(13) -0.0060(11) 0.0080(11) -0.0030(11)
C15 0.0210(14) 0.0208(14) 0.0228(14) -0.0073(11) 0.0083(11) -0.0021(11)
C16 0.0244(15) 0.0273(15) 0.0233(14) -0.0074(12) 0.0088(11) -0.0015(12)
C17 0.0221(15) 0.0333(16) 0.0312(16) -0.0119(13) 0.0101(12) -0.0014(12)
S2 0.0240(4) 0.0359(4) 0.0362(4) -0.0043(3) 0.0137(3) -0.0092(3)
C18 0.0227(14) 0.0219(14) 0.0294(15) -0.0070(12) 0.0131(12) -0.0043(11)
C19 0.0267(15) 0.0189(14) 0.0282(15) -0.0053(11) 0.0126(12) -0.0030(11)
C20 0.0328(16) 0.0264(16) 0.0357(17) -0.0003(13) 0.0167(14) -0.0067(13)
C21 0.047(2) 0.0313(17) 0.0345(17) 0.0045(14) 0.0210(15) -0.0030(14)
C22 0.0423(18) 0.0349(17) 0.0251(15) 0.0031(13) 0.0124(14) 0.0014(14)
C23 0.0306(16) 0.0284(15) 0.0251(15) -0.0014(12) 0.0105(12) -0.0025(12)
C24 0.0276(15) 0.0171(13) 0.0234(14) -0.0028(11) 0.0124(11) 0.0015(11)
C25 0.0219(14) 0.0200(14) 0.0203(13) -0.0062(11) 0.0064(11) -0.0033(11)
C26 0.0215(14) 0.0230(14) 0.0139(12) -0.0044(10) 0.0044(10) -0.0024(11)
C27 0.0218(14) 0.0258(15) 0.0166(13) -0.0004(11) 0.0056(11) -0.0006(11)
C28 0.0240(14) 0.0270(15) 0.0211(14) -0.0014(11) 0.0077(11) -0.0006(12)
C29 0.0330(16) 0.0266(15) 0.0279(15) 0.0040(12) 0.0104(13) 0.0030(13)
C30 0.0264(15) 0.0357(17) 0.0258(15) 0.0060(13) 0.0052(12) 0.0098(13)
C31 0.0195(14) 0.0339(16) 0.0228(14) -0.0002(12) 0.0028(11) 0.0010(12)
C32 0.0238(14) 0.0274(15) 0.0175(13) -0.0032(11) 0.0057(11) -0.0012(12)
C33 0.0203(14) 0.0273(15) 0.0211(14) -0.0048(11) 0.0070(11) -0.0048(11)
S3 0.0191(3) 0.0310(4) 0.0289(4) -0.0013(3) 0.0058(3) -0.0044(3)
C34 0.0264(15) 0.0303(16) 0.0201(14) -0.0048(12) 0.0091(12) -0.0057(12)
C35 0.0240(15) 0.0262(15) 0.0197(14) -0.0016(11) 0.0057(11) -0.0037(12)
C36 0.0201(14) 0.0257(15) 0.0170(13) -0.0033(11) 0.0042(11) -0.0033(11)
C37 0.0209(14) 0.0207(14) 0.0175(13) -0.0040(11) 0.0053(11) -0.0035(11)
C38 0.0194(13) 0.0235(14) 0.0160(13) -0.0022(11) 0.0078(10) -0.0027(11)
C39 0.0192(13) 0.0200(13) 0.0186(13) -0.0017(11) 0.0077(11) -0.0041(11)
C40 0.0240(14) 0.0227(14) 0.0194(13) -0.0016(11) 0.0089(11) -0.0061(11)
C41 0.0288(15) 0.0291(16) 0.0226(14) -0.0007(12) 0.0062(12) -0.0048(12)
C42 0.0398(18) 0.0323(17) 0.0233(15) -0.0049(13) 0.0079(13) -0.0114(14)
S4 0.0526(5) 0.0232(4) 0.0252(4) -0.0067(3) 0.0108(3) -0.0084(3)
C43 0.0334(16) 0.0200(14) 0.0215(14) -0.0029(11) 0.0123(12) -0.0072(12)
C44 0.0336(16) 0.0205(14) 0.0246(14) 0.0011(11) 0.0141(12) -0.0022(12)
C45 0.0460(19) 0.0231(15) 0.0298(16) -0.0019(12) 0.0151(14) 0.0026(13)
C46 0.049(2) 0.0271(17) 0.0440(19) 0.0051(14) 0.0190(16) 0.0119(15)
C47 0.0322(17) 0.0329(17) 0.0343(17) 0.0086(13) 0.0121(13) 0.0072(13)
C48 0.0265(15) 0.0266(15) 0.0269(15) 0.0023(12) 0.0099(12) 0.0000(12)
C49 0.0247(14) 0.0203(14) 0.0232(14) 0.0027(11) 0.0114(11) -0.0016(11)
C50 0.0201(13) 0.0201(14) 0.0199(13) -0.0017(11) 0.0087(11) -0.0055(11)
C51 0.0375(17) 0.0283(16) 0.0296(16) -0.0075(13) 0.0060(13) 0.0035(13)
C52 0.0417(18) 0.0235(16) 0.0334(17) -0.0033(13) 0.0021(14) -0.0012(13)
C53 0.070(3) 0.0276(18) 0.0302(18) -0.0018(14) -0.0038(17) 0.0013(16)
C54 0.090(3) 0.039(2) 0.045(2) -0.0049(17) -0.005(2) -0.016(2)
C55 0.0207(15) 0.052(2) 0.0392(18) -0.0116(15) 0.0095(13) -0.0013(14)
C56 0.019(2) 0.044(3) 0.038(2) -0.004(2) 0.0094(19) -0.0047(18)
C57 0.028(2) 0.040(3) 0.038(2) -0.0069(19) 0.0083(18) -0.0063(19)
C58 0.050(3) 0.052(3) 0.056(3) -0.021(2) 0.014(2) -0.015(2)
C59 0.027(9) 0.079(15) 0.054(12) -0.008(11) 0.016(8) 0.010(9)
C60 0.041(10) 0.106(17) 0.042(10) -0.029(10) 0.012(8) -0.030(10)
C61 0.028(9) 0.109(17) 0.056(11) -0.036(11) -0.003(8) 0.008(10)
C62 0.0250(15) 0.0325(16) 0.0262(15) -0.0002(12) 0.0097(12) -0.0078(12)
C63 0.0413(18) 0.0334(17) 0.0256(15) 0.0005(13) 0.0072(13) -0.0142(14)
C64 0.0383(18) 0.0332(17) 0.0344(17) 0.0010(14) 0.0037(14) -0.0133(14)
C65 0.0343(17) 0.0321(17) 0.0374(17) 0.0025(14) 0.0103(14) -0.0080(14)
C66 0.070(3) 0.047(2) 0.0267(17) -0.0044(15) -0.0034(17) -0.0253(19)
C67 0.166(5) 0.203(6) 0.044(3) -0.016(4) 0.031(3) -0.065(5)
C68 0.136(6) 0.139(6) 0.084(5) -0.008(5) 0.032(5) 0.011(5)
C69 0.067(4) 0.125(5) 0.089(4) 0.034(4) 0.030(3) -0.011(3)
C70 0.080(7) 0.085(7) 0.054(6) 0.008(6) 0.005(5) -0.016(6)
C71 0.100(7) 0.079(7) 0.052(6) -0.009(5) 0.030(5) -0.018(6)

loop_
_atom_type_symbol
_atom_type_description
_atom_type_scat_dispersion_real
_atom_type_scat_dispersion_imag
_atom_type_scat_source
C C 0.0033 0.0016 'International Tables Vol C Tables 4.2.6.8 and 6.1.1.4'
H H 0.0000 0.0000 'International Tables Vol C Tables 4.2.6.8 and 6.1.1.4'
S S 0.1246 0.1234 'International Tables Vol C Tables 4.2.6.8 and 6.1.1.4'

loop_
_geom_angle_atom_site_label_1
_geom_angle_atom_site_label_2
_geom_angle_atom_site_label_3
_geom_angle
C12 C1 C2 120.8(2)
C12 C1 C50 117.2(2)
C2 C1 C50 121.6(2)
C7 C2 C3 117.6(2)
C7 C2 C1 119.6(2)
C3 C2 C1 122.5(2)
C4 C3 C2 121.9(3)
C4 C3 H1 119.1
C2 C3 H1 119.1
C3 C4 C5 120.2(3)
C3 C4 H2 119.9
C5 C4 H2 119.9
C6 C5 C4 120.1(3)
C6 C5 H3 119.9
C4 C5 H3 119.9
C5 C6 C7 120.3(3)
C5 C6 H4 119.8
C7 C6 H4 119.8
C2 C7 C8 117.3(2)
C2 C7 C6 119.7(3)
C8 C7 C6 122.8(2)
C11 C8 C7 124.2(2)
C11 C8 S1 111.9(2)
C7 C8 S1 123.5(2)
C8 S1 C9 91.68(13)
C10 C9 C51 129.4(3)
C10 C9 S1 111.7(2)
C51 C9 S1 118.9(2)
C9 C10 C11 113.3(3)
C9 C10 H5 123.3
C11 C10 H5 123.3
C8 C11 C10 111.3(2)
C8 C11 C12 118.4(2)
C10 C11 C12 130.2(2)
C1 C12 C11 118.8(2)
C1 C12 C13 118.2(2)
C11 C12 C13 121.7(2)
C38 C13 C14 115.7(2)
C38 C13 C12 115.4(2)
C14 C13 C12 129.0(2)
C25 C14 C15 119.1(2)
C25 C14 C13 118.9(2)
C15 C14 C13 120.1(2)
C18 C15 C16 111.2(2)
C18 C15 C14 119.0(2)
C16 C15 C14 129.4(2)
C17 C16 C15 113.7(3)
C17 C16 H6 123.1
C15 C16 H6 123.1
C16 C17 C55 128.7(3)
C16 C17 S2 111.8(2)
C55 C17 S2 119.6(2)
C18 S2 C17 91.45(13)
C15 C18 C19 123.4(2)
C15 C18 S2 111.8(2)
C19 C18 S2 124.1(2)
C24 C19 C20 120.0(3)
C24 C19 C18 117.5(2)
C20 C19 C18 122.4(3)
C21 C20 C19 120.8(3)
C21 C20 H7 119.6
C19 C20 H7 119.6
C20 C21 C22 119.7(3)
C20 C21 H8 120.1
C22 C21 H8 120.1
C23 C22 C21 120.6(3)
C23 C22 H9 119.7
C21 C22 H9 119.7
C22 C23 C24 121.6(3)
C22 C23 H10 119.2
C24 C23 H10 119.2
C19 C24 C23 116.7(2)
C19 C24 C25 120.1(2)
C23 C24 C25 122.9(2)
C14 C25 C24 120.1(2)
C14 C25 C26 116.8(2)
C24 C25 C26 122.9(2)
C37 C26 C27 120.2(2)
C37 C26 C25 116.8(2)
C27 C26 C25 122.9(2)
C28 C27 C32 117.1(2)
C28 C27 C26 123.0(2)
C32 C27 C26 119.7(2)
C29 C28 C27 121.9(3)
C29 C28 H11 119.1
C27 C28 H11 119.1
C28 C29 C30 120.3(3)
C28 C29 H12 119.8
C30 C29 H12 119.8
C31 C30 C29 119.7(3)
C31 C30 H13 120.1
C29 C30 H13 120.1
C30 C31 C32 120.8(3)
C30 C31 H14 119.6
C32 C31 H14 119.6
C31 C32 C33 122.5(2)
C31 C32 C27 119.7(3)
C33 C32 C27 117.6(2)
C36 C33 C32 123.4(2)
C36 C33 S3 111.4(2)
C32 C33 S3 124.6(2)
C33 S3 C34 91.49(13)
C35 C34 C62 127.6(3)
C35 C34 S3 111.7(2)
C62 C34 S3 120.6(2)
C34 C35 C36 113.5(3)
C34 C35 H15 123.2
C36 C35 H15 123.2
C33 C36 C35 111.8(2)
C33 C36 C37 118.9(2)
C35 C36 C37 129.2(2)
C26 C37 C36 119.1(2)
C26 C37 C38 119.1(2)
C36 C37 C38 120.7(2)
C13 C38 C37 115.1(2)
C13 C38 C39 116.0(2)
C37 C38 C39 128.9(2)
C50 C39 C40 118.4(2)
C50 C39 C38 118.2(2)
C40 C39 C38 122.3(2)
C43 C40 C41 111.1(2)
C43 C40 C39 118.7(2)
C41 C40 C39 130.2(3)
C42 C41 C40 113.5(3)
C42 C41 H16 123.2
C40 C41 H16 123.2
C41 C42 C66 128.3(3)
C41 C42 S4 111.8(2)
C66 C42 S4 119.9(2)
C43 S4 C42 91.51(14)
C40 C43 C44 124.0(2)
C40 C43 S4 112.0(2)
C44 C43 S4 123.7(2)
C49 C44 C43 117.3(2)
C49 C44 C45 119.9(3)
C43 C44 C45 122.7(3)
C46 C45 C44 120.6(3)
C46 C45 H17 119.7
C44 C45 H17 119.7
C45 C46 C47 120.0(3)
C45 C46 H18 120.0
C47 C46 H18 120.0
C48 C47 C46 120.5(3)
C48 C47 H19 119.7
C46 C47 H19 119.7
C47 C48 C49 121.5(3)
C47 C48 H20 119.2
C49 C48 H20 119.2
C44 C49 C48 117.3(2)
C44 C49 C50 119.6(2)
C48 C49 C50 122.9(2)
C39 C50 C49 121.1(2)
C39 C50 C1 116.6(2)
C49 C50 C1 122.2(2)
C9 C51 C52 114.8(2)
C9 C51 H21 108.6
C52 C51 H21 108.6
C9 C51 H22 108.6
C52 C51 H22 108.6
H21 C51 H22 107.5
C51 C52 C53 111.6(3)
C51 C52 H23 109.3
C53 C52 H23 109.3
C51 C52 H24 109.3
C53 C52 H24 109.3
H23 C52 H24 108.0
C54 C53 C52 114.4(3)
C54 C53 H25 108.7
C52 C53 H25 108.7
C54 C53 H26 108.7
C52 C53 H26 108.7
H25 C53 H26 107.6
C53 C54 H27 109.5
C53 C54 H28 109.5
H27 C54 H28 109.5
C53 C54 H29 109.5
H27 C54 H29 109.5
H28 C54 H29 109.5
C17 C55 C56 115.4(3)
C17 C55 C59 105.9(5)
C56 C55 C59 33.6(7)
C17 C55 H30 108.4
C56 C55 H30 108.4
C59 C55 H30 138.5
C17 C55 H31 108.4
C56 C55 H31 108.4
C59 C55 H31 82.6
H30 C55 H31 107.5
C17 C55 H32 110.6
C56 C55 H32 77.3
C59 C55 H32 110.6
H30 C55 H32 34.4
H31 C55 H32 132.8
C17 C55 H33 110.6
C56 C55 H33 127.7
C59 C55 H33 110.6
H30 C55 H33 78.2
H31 C55 H33 30.6
H32 C55 H33 108.7
C55 C56 C57 113.4(3)
C55 C56 H34 108.9
C57 C56 H34 108.9
C55 C56 H35 108.9
C57 C56 H35 108.9
H34 C56 H35 107.7
C58 C57 C56 111.8(3)
C58 C57 H36 109.3
C56 C57 H36 109.3
C58 C57 H37 109.3
C56 C57 H37 109.3
H36 C57 H37 107.9
C57 C58 H38 109.5
C57 C58 H39 109.5
H38 C58 H39 109.5
C57 C58 H40 109.5
H38 C58 H40 109.5
H39 C58 H40 109.5
C60 C59 C55 111.9(9)
C60 C59 H41 109.2
C55 C59 H41 109.2
C60 C59 H42 109.2
C55 C59 H42 109.2
H41 C59 H42 107.9
C59 C60 C61 112.6(11)
C59 C60 H43 109.1
C61 C60 H43 109.1
C59 C60 H44 109.1
C61 C60 H44 109.1
H43 C60 H44 107.8
C60 C61 H45 109.5
C60 C61 H46 109.5
H45 C61 H46 109.5
C60 C61 H47 109.5
H45 C61 H47 109.5
H46 C61 H47 109.5
C34 C62 C63 112.0(2)
C34 C62 H48 109.2
C63 C62 H48 109.2
C34 C62 H49 109.2
C63 C62 H49 109.2
H48 C62 H49 107.9
C62 C63 C64 114.3(2)
C62 C63 H50 108.7
C64 C63 H50 108.7
C62 C63 H51 108.7
C64 C63 H51 108.7
H50 C63 H51 107.6
C65 C64 C63 113.8(3)
C65 C64 H52 108.8
C63 C64 H52 108.8
C65 C64 H53 108.8
C63 C64 H53 108.8
H52 C64 H53 107.7
C64 C65 H54 109.5
C64 C65 H55 109.5
H54 C65 H55 109.5
C64 C65 H56 109.5
H54 C65 H56 109.5
H55 C65 H56 109.5
C67 C66 C42 113.7(4)
C67 C66 H57 108.8
C42 C66 H57 108.8
C67 C66 H58 108.8
C42 C66 H58 108.8
H57 C66 H58 107.7
C70 C67 C66 110.8(6)
C70 C67 C68 50.4(6)
C66 C67 C68 120.6(6)
C70 C67 H59 109.5
C66 C67 H59 109.5
C68 C67 H59 59.5
C70 C67 H60 109.5
C66 C67 H60 109.5
C68 C67 H60 129.8
H59 C67 H60 108.1
C70 C67 H61 63.3
C66 C67 H61 107.2
C68 C67 H61 107.2
H59 C67 H61 142.5
H60 C67 H61 50.7
C70 C67 H62 141.9
C66 C67 H62 107.2
C68 C67 H62 107.2
H59 C67 H62 54.3
H60 C67 H62 57.5
H61 C67 H62 106.8
C69 C68 C67 93.7(6)
C69 C68 H63 113.0
C67 C68 H63 113.0
C69 C68 H64 113.0
C67 C68 H64 113.0
H63 C68 H64 110.4
C68 C69 H65 109.5
C68 C69 H66 109.5
H65 C69 H66 109.5
C68 C69 H67 109.5
H65 C69 H67 109.5
H66 C69 H67 109.5
C67 C70 C71 106.1(9)
C67 C70 H68 110.5
C71 C70 H68 110.5
C67 C70 H69 110.5
C71 C70 H69 110.5
H68 C70 H69 108.7
C70 C71 H70 109.5
C70 C71 H71 109.5
H70 C71 H71 109.5
C70 C71 H72 109.5
H70 C71 H72 109.5
H71 C71 H72 109.5

loop_
_geom_bond_atom_site_label_1
_geom_bond_atom_site_label_2
_geom_bond_distance
C1 C12 1.400(4)
C1 C2 1.453(4)
C1 C50 1.460(4)
C2 C7 1.413(4)
C2 C3 1.414(4)
C3 C4 1.364(4)
C3 H1 0.9500
C4 C5 1.399(4)
C4 H2 0.9500
C5 C6 1.373(4)
C5 H3 0.9500
C6 C7 1.419(4)
C6 H4 0.9500
C7 C8 1.419(4)
C8 C11 1.387(4)
C8 S1 1.729(3)
S1 C9 1.734(3)
C9 C10 1.361(4)
C9 C51 1.500(4)
C10 C11 1.440(4)
C10 H5 0.9500
C11 C12 1.449(4)
C12 C13 1.457(4)
C13 C38 1.406(4)
C13 C14 1.450(4)
C14 C25 1.406(4)
C14 C15 1.449(4)
C15 C18 1.387(4)
C15 C16 1.437(4)
C16 C17 1.352(4)
C16 H6 0.9500
C17 C55 1.502(4)
C17 S2 1.737(3)
S2 C18 1.732(3)
C18 C19 1.424(4)
C19 C24 1.415(4)
C19 C20 1.415(4)
C20 C21 1.365(4)
C20 H7 0.9500
C21 C22 1.395(4)
C21 H8 0.9500
C22 C23 1.367(4)
C22 H9 0.9500
C23 C24 1.422(4)
C23 H10 0.9500
C24 C25 1.453(4)
C25 C26 1.462(4)
C26 C37 1.403(4)
C26 C27 1.455(4)
C27 C28 1.414(4)
C27 C32 1.422(4)
C28 C29 1.365(4)
C28 H11 0.9500
C29 C30 1.404(4)
C29 H12 0.9500
C30 C31 1.367(4)
C30 H13 0.9500
C31 C32 1.415(4)
C31 H14 0.9500
C32 C33 1.420(4)
C33 C36 1.386(4)
C33 S3 1.737(3)
S3 C34 1.741(3)
C34 C35 1.355(4)
C34 C62 1.498(4)
C35 C36 1.434(4)
C35 H15 0.9500
C36 C37 1.449(4)
C37 C38 1.451(4)
C38 C39 1.457(4)
C39 C50 1.403(4)
C39 C40 1.449(4)
C40 C43 1.389(4)
C40 C41 1.441(4)
C41 C42 1.354(4)
C41 H16 0.9500
C42 C66 1.502(4)
C42 S4 1.736(3)
S4 C43 1.729(3)
C43 C44 1.419(4)
C44 C49 1.414(4)
C44 C45 1.422(4)
C45 C46 1.363(4)
C45 H17 0.9500
C46 C47 1.397(5)
C46 H18 0.9500
C47 C48 1.369(4)
C47 H19 0.9500
C48 C49 1.419(4)
C48 H20 0.9500
C49 C50 1.452(4)
C51 C52 1.526(4)
C51 H21 0.9900
C51 H22 0.9900
C52 C53 1.531(4)
C52 H23 0.9900
C52 H24 0.9900
C53 C54 1.513(5)
C53 H25 0.9900
C53 H26 0.9900
C54 H27 0.9800
C54 H28 0.9800
C54 H29 0.9800
C55 C56 1.509(5)
C55 C59 1.560(10)
C55 H30 0.9900
C55 H31 0.9900
C55 H32 0.9900
C55 H33 0.9900
C56 C57 1.522(5)
C56 H34 0.9900
C56 H35 0.9900
C57 C58 1.515(5)
C57 H36 0.9900
C57 H37 0.9900
C58 H38 0.9800
C58 H39 0.9800
C58 H40 0.9800
C59 C60 1.532(10)
C59 H41 0.9900
C59 H42 0.9900
C60 C61 1.533(10)
C60 H43 0.9900
C60 H44 0.9900
C61 H45 0.9800
C61 H46 0.9800
C61 H47 0.9800
C62 C63 1.523(4)
C62 H48 0.9900
C62 H49 0.9900
C63 C64 1.526(4)
C63 H50 0.9900
C63 H51 0.9900
C64 C65 1.521(4)
C64 H52 0.9900
C64 H53 0.9900
C65 H54 0.9800
C65 H55 0.9800
C65 H56 0.9800
C66 C67 1.491(7)
C66 H57 0.9900
C66 H58 0.9900
C67 C70 1.469(9)
C67 C68 1.581(8)
C67 H59 0.9900
C67 H60 0.9900
C67 H61 0.9900
C67 H62 0.9900
C68 C69 1.465(8)
C68 H63 0.9900
C68 H64 0.9900
C69 H65 0.9800
C69 H66 0.9800
C69 H67 0.9800
C70 C71 1.535(9)
C70 H68 0.9900
C70 H69 0.9900
C71 H70 0.9800
C71 H71 0.9800
C71 H72 0.9800

loop_
_geom_torsion_atom_site_label_1
_geom_torsion_atom_site_label_2
_geom_torsion_atom_site_label_3
_geom_torsion_atom_site_label_4
_geom_torsion
C12 C1 C2 C7 -9.5(4)
C50 C1 C2 C7 177.3(2)
C12 C1 C2 C3 164.3(2)
C50 C1 C2 C3 -8.9(4)
C7 C2 C3 C4 -3.8(4)
C1 C2 C3 C4 -177.7(3)
C2 C3 C4 C5 0.0(4)
C3 C4 C5 C6 3.3(4)
C4 C5 C6 C7 -2.6(4)
C3 C2 C7 C8 -171.3(2)
C1 C2 C7 C8 2.8(4)
C3 C2 C7 C6 4.4(4)
C1 C2 C7 C6 178.5(2)
C5 C6 C7 C2 -1.3(4)
C5 C6 C7 C8 174.2(3)
C2 C7 C8 C11 4.9(4)
C6 C7 C8 C11 -170.6(3)
C2 C7 C8 S1 177.2(2)
C6 C7 C8 S1 1.6(4)
C11 C8 S1 C9 2.2(2)
C7 C8 S1 C9 -170.9(2)
C8 S1 C9 C10 -1.0(2)
C8 S1 C9 C51 177.5(2)
C51 C9 C10 C11 -178.7(3)
S1 C9 C10 C11 -0.4(3)
C7 C8 C11 C10 170.3(2)
S1 C8 C11 C10 -2.7(3)
C7 C8 C11 C12 -5.8(4)
S1 C8 C11 C12 -178.88(19)
C9 C10 C11 C8 2.0(3)
C9 C10 C11 C12 177.6(3)
C2 C1 C12 C11 8.6(4)
C50 C1 C12 C11 -178.0(2)
C2 C1 C12 C13 -158.6(2)
C50 C1 C12 C13 14.8(3)
C8 C11 C12 C1 -1.1(4)
C10 C11 C12 C1 -176.4(3)
C8 C11 C12 C13 165.6(2)
C10 C11 C12 C13 -9.6(4)
C1 C12 C13 C38 24.0(3)
C11 C12 C13 C38 -142.8(2)
C1 C12 C13 C14 -154.8(3)
C11 C12 C13 C14 38.3(4)
C38 C13 C14 C25 22.3(3)
C12 C13 C14 C25 -158.8(3)
C38 C13 C14 C15 -142.2(2)
C12 C13 C14 C15 36.7(4)
C25 C14 C15 C18 2.5(4)
C13 C14 C15 C18 167.0(2)
C25 C14 C15 C16 -170.4(3)
C13 C14 C15 C16 -5.9(4)
C18 C15 C16 C17 0.6(3)
C14 C15 C16 C17 174.0(3)
C15 C16 C17 C55 -179.8(3)
C15 C16 C17 S2 0.3(3)
C16 C17 S2 C18 -0.8(2)
C55 C17 S2 C18 179.3(2)
C16 C15 C18 C19 169.3(2)
C14 C15 C18 C19 -4.8(4)
C16 C15 C18 S2 -1.2(3)
C14 C15 C18 S2 -175.33(19)
C17 S2 C18 C15 1.1(2)
C17 S2 C18 C19 -169.3(2)
C15 C18 C19 C24 -0.3(4)
S2 C18 C19 C24 169.0(2)
C15 C18 C19 C20 -175.6(3)
S2 C18 C19 C20 -6.2(4)
C24 C19 C20 C21 -4.4(4)
C18 C19 C20 C21 170.7(3)
C19 C20 C21 C22 -2.2(5)
C20 C21 C22 C23 4.2(5)
C21 C22 C23 C24 0.5(5)
C20 C19 C24 C23 8.7(4)
C18 C19 C24 C23 -166.7(2)
C20 C19 C24 C25 -177.0(2)
C18 C19 C24 C25 7.6(4)
C22 C23 C24 C19 -6.9(4)
C22 C23 C24 C25 179.1(3)
C15 C14 C25 C24 4.6(4)
C13 C14 C25 C24 -160.0(2)
C15 C14 C25 C26 -179.9(2)
C13 C14 C25 C26 15.4(3)
C19 C24 C25 C14 -9.9(4)
C23 C24 C25 C14 164.0(2)
C19 C24 C25 C26 175.0(2)
C23 C24 C25 C26 -11.1(4)
C14 C25 C26 C37 -32.5(3)
C24 C25 C26 C37 142.8(2)
C14 C25 C26 C27 143.7(2)
C24 C25 C26 C27 -40.9(4)
C37 C26 C27 C28 165.0(2)
C25 C26 C27 C28 -11.2(4)
C37 C26 C27 C32 -10.0(4)
C25 C26 C27 C32 173.8(2)
C32 C27 C28 C29 -6.3(4)
C26 C27 C28 C29 178.6(2)
C27 C28 C29 C30 1.3(4)
C28 C29 C30 C31 3.2(4)
C29 C30 C31 C32 -2.5(4)
C30 C31 C32 C33 172.5(3)
C30 C31 C32 C27 -2.7(4)
C28 C27 C32 C31 6.9(4)
C26 C27 C32 C31 -177.8(2)
C28 C27 C32 C33 -168.6(2)
C26 C27 C32 C33 6.7(4)
C31 C32 C33 C36 -172.5(3)
C27 C32 C33 C36 2.8(4)
C31 C32 C33 S3 -1.9(4)
C27 C32 C33 S3 173.5(2)
C36 C33 S3 C34 1.8(2)
C32 C33 S3 C34 -169.8(2)
C33 S3 C34 C35 -0.2(2)
C33 S3 C34 C62 -176.0(2)
C62 C34 C35 C36 174.0(3)
S3 C34 C35 C36 -1.4(3)
C32 C33 C36 C35 168.8(2)
S3 C33 C36 C35 -2.9(3)
C32 C33 C36 C37 -9.0(4)
S3 C33 C36 C37 179.21(19)
C34 C35 C36 C33 2.9(3)
C34 C35 C36 C37 -179.6(3)
C27 C26 C37 C36 3.8(4)
C25 C26 C37 C36 -179.8(2)
C27 C26 C37 C38 -164.5(2)
C25 C26 C37 C38 11.9(3)
C33 C36 C37 C26 5.5(4)
C35 C36 C37 C26 -171.9(2)
C33 C36 C37 C38 173.6(2)
C35 C36 C37 C38 -3.8(4)
C14 C13 C38 C37 -42.7(3)
C12 C13 C38 C37 138.3(2)
C14 C13 C38 C39 136.5(2)
C12 C13 C38 C39 -42.5(3)
C26 C37 C38 C13 25.7(3)
C36 C37 C38 C13 -142.4(2)
C26 C37 C38 C39 -153.4(3)
C36 C37 C38 C39 38.5(4)
C13 C38 C39 C50 21.9(3)
C37 C38 C39 C50 -159.0(2)
C13 C38 C39 C40 -145.6(2)
C37 C38 C39 C40 33.5(4)
C50 C39 C40 C43 -1.6(4)
C38 C39 C40 C43 165.9(2)
C50 C39 C40 C41 -178.5(3)
C38 C39 C40 C41 -11.1(4)
C43 C40 C41 C42 2.4(3)
C39 C40 C41 C42 179.5(3)
C40 C41 C42 C66 180.0(3)
C40 C41 C42 S4 -1.6(3)
C41 C42 S4 C43 0.3(2)
C66 C42 S4 C43 178.9(3)
C41 C40 C43 C44 172.2(2)
C39 C40 C43 C44 -5.2(4)
C41 C40 C43 S4 -2.2(3)
C39 C40 C43 S4 -179.63(19)
C42 S4 C43 C40 1.1(2)
C42 S4 C43 C44 -173.3(2)
C40 C43 C44 C49 4.4(4)
S4 C43 C44 C49 178.1(2)
C40 C43 C44 C45 -172.0(3)
S4 C43 C44 C45 1.7(4)
C49 C44 C45 C46 -2.1(4)
C43 C44 C45 C46 174.3(3)
C44 C45 C46 C47 -1.7(5)
C45 C46 C47 C48 2.8(5)
C46 C47 C48 C49 0.0(4)
C43 C44 C49 C48 -171.9(2)
C45 C44 C49 C48 4.6(4)
C43 C44 C49 C50 3.1(4)
C45 C44 C49 C50 179.7(2)
C47 C48 C49 C44 -3.7(4)
C47 C48 C49 C50 -178.5(3)
C40 C39 C50 C49 9.0(4)
C38 C39 C50 C49 -159.0(2)
C40 C39 C50 C1 -175.0(2)
C38 C39 C50 C1 17.0(3)
C44 C49 C50 C39 -9.9(4)
C48 C49 C50 C39 164.8(2)
C44 C49 C50 C1 174.4(2)
C48 C49 C50 C1 -10.9(4)
C12 C1 C50 C39 -35.6(3)
C2 C1 C50 C39 137.8(2)
C12 C1 C50 C49 140.3(3)
C2 C1 C50 C49 -46.3(4)
C10 C9 C51 C52 -123.6(3)
S1 C9 C51 C52 58.1(3)
C9 C51 C52 C53 -173.0(3)
C51 C52 C53 C54 -173.8(3)
C16 C17 C55 C56 -120.0(4)
S2 C17 C55 C56 59.9(4)
C16 C17 C55 C59 -85.6(10)
S2 C17 C55 C59 94.4(9)
C17 C55 C56 C57 60.6(5)
C59 C55 C56 C57 -19.6(10)
C55 C56 C57 C58 -177.3(4)
C17 C55 C59 C60 -167.1(12)
C56 C55 C59 C60 -54.9(11)
C55 C59 C60 C61 -54(2)
C35 C34 C62 C63 -98.9(3)
S3 C34 C62 C63 76.2(3)
C34 C62 C63 C64 175.5(3)
C62 C63 C64 C65 -61.6(4)
C41 C42 C66 C67 104.1(5)
S4 C42 C66 C67 -74.3(5)
C42 C66 C67 C70 93.8(8)
C42 C66 C67 C68 149.3(6)
C70 C67 C68 C69 178.9(11)
C66 C67 C68 C69 86.1(8)
C66 C67 C70 C71 178.5(8)
C68 C67 C70 C71 65.5(10)
